data_7022047
loop_
_publ_author_name
'Tang, Xiao-Yan'
'Wang, Yong-Xia'
'Liu, San-Rong'
'Liu, Jing-Yu'
'Li, Yue-Sheng'

_publ_section_title
;
 Monochloro non-bridged half-metallocene-type zirconium complexes
 containing phosphine oxide-(thio)phenolate chelating ligands as efficient
 ethylene polymerization catalysts.
;
_journal_issue 2
_journal_name_full 'Dalton transactions (Cambridge, England : 2003)'
_journal_page_first 499
_journal_page_last 506
_journal_paper_doi 10.1039/c2dt31445b
_journal_volume 42
_journal_year 2013
_chemical_formula_sum 'C45 H39 Cl F2 O5 P2 Zr'
_chemical_formula_weight 886.37
_chemical_name_systematic
;
?
;
_space_group_IT_number 19
_symmetry_cell_setting orthorhombic
_symmetry_space_group_name_Hall 'P 2ac 2ab'
_symmetry_space_group_name_H-M 'P 21 21 21'
_atom_sites_solution_hydrogens geom
_atom_sites_solution_primary direct
_atom_sites_solution_secondary difmap
_audit_creation_method SHELXL-97
_cell_angle_alpha 90.00
_cell_angle_beta 90.00
_cell_angle_gamma 90.00
_cell_formula_units_Z 4
_cell_length_a 12.9957(8)
_cell_length_b 15.2366(9)
_cell_length_c 20.3856(12)
_cell_measurement_temperature 185(2)
_cell_volume 4036.6(4)
_computing_structure_refinement 'SHELXL-97 (Sheldrick, 1997)'
_computing_structure_solution 'SHELXS-97 (Sheldrick, 1990)'
_diffrn_ambient_temperature 185(2)
_diffrn_measured_fraction_theta_full 0.999
_diffrn_measured_fraction_theta_max 0.999
_diffrn_radiation_monochromator graphite
_diffrn_radiation_source 'fine-focus sealed tube'
_diffrn_radiation_type MoK\a
_diffrn_radiation_wavelength 0.71073
_diffrn_reflns_av_R_equivalents 0.0781
_diffrn_reflns_av_sigmaI/netI 0.0902
_diffrn_reflns_limit_h_max 13
_diffrn_reflns_limit_h_min -15
_diffrn_reflns_limit_k_max 18
_diffrn_reflns_limit_k_min -16
_diffrn_reflns_limit_l_max 24
_diffrn_reflns_limit_l_min -24
_diffrn_reflns_number 22739
_diffrn_reflns_theta_full 25.04
_diffrn_reflns_theta_max 25.04
_diffrn_reflns_theta_min 1.67
_exptl_absorpt_coefficient_mu 0.473
_exptl_absorpt_correction_T_max 0.9367
_exptl_absorpt_correction_T_min 0.8789
_exptl_absorpt_correction_type multi-scan
_exptl_crystal_density_diffrn 1.459
_exptl_crystal_density_method 'not measured'
_exptl_crystal_F_000 1816
_exptl_crystal_size_max 0.28
_exptl_crystal_size_mid 0.22
_exptl_crystal_size_min 0.14
_refine_diff_density_max 0.562
_refine_diff_density_min -0.302
_refine_diff_density_rms 0.071
_refine_ls_abs_structure_details 'Flack H D (1983), Acta Cryst. A39, 876-881'
_refine_ls_abs_structure_Flack -0.05(5)
_refine_ls_extinction_method none
_refine_ls_goodness_of_fit_ref 1.004
_refine_ls_hydrogen_treatment constr
_refine_ls_matrix_type full
_refine_ls_number_parameters 505
_refine_ls_number_reflns 7142
_refine_ls_number_restraints 0
_refine_ls_restrained_S_all 1.004
_refine_ls_R_factor_all 0.0796
_refine_ls_R_factor_gt 0.0514
_refine_ls_shift/su_max 0.001
_refine_ls_shift/su_mean 0.000
_refine_ls_structure_factor_coef Fsqd
_refine_ls_weighting_details 'calc w=1/[\s^2^(Fo^2^)+(0.0383P)^2^+0.0000P] where P=(Fo^2^+2Fc^2^)/3'
_refine_ls_weighting_scheme calc
_refine_ls_wR_factor_gt 0.0898
_refine_ls_wR_factor_ref 0.0990
_reflns_number_gt 5395
_reflns_number_total 7142
_reflns_threshold_expression >2sigma(I)
_cod_data_source_file c2dt31445b.txt
_cod_data_source_block txy
_cod_original_sg_symbol_H-M P2(1)2(1)2(1)
_cod_database_code 7022047

loop_
_symmetry_equiv_pos_as_xyz
'x, y, z'
'-x+1/2, -y, z+1/2'
'-x, y+1/2, -z+1/2'
'x+1/2, -y+1/2, -z'

loop_
_atom_site_label
_atom_site_type_symbol
_atom_site_fract_x
_atom_site_fract_y
_atom_site_fract_z
_atom_site_U_iso_or_equiv
_atom_site_adp_type
_atom_site_occupancy
_atom_site_symmetry_multiplicity
_atom_site_calc_flag
_atom_site_refinement_flags
O3 O 0.6659(2) 0.4989(2) 0.03648(15) 0.0310(8) Uani 1 1 d .
Zr1 Zr 0.79079(4) 0.49393(3) 0.10078(2) 0.02626(13) Uani 1 1 d .
P1 P 1.04614(10) 0.45289(7) 0.10324(7) 0.0257(3) Uani 1 1 d .
P2 P 0.83391(11) 0.54336(9) -0.05955(7) 0.0313(3) Uani 1 1 d .
Cl1 Cl 0.79715(13) 0.65793(8) 0.11547(7) 0.0485(4) Uani 1 1 d .
C40 C 0.6883(6) 0.5235(5) 0.2069(3) 0.060(2) Uani 1 1 d .
H40A H 0.6668 0.5827 0.2230 0.072 Uiso 1 1 calc R
O2 O 0.9502(2) 0.4933(2) 0.13298(14) 0.0261(7) Uani 1 1 d .
F2 F 0.4652(2) 0.53508(19) 0.02617(16) 0.0458(9) Uani 1 1 d .
O4 O 0.8697(3) 0.5355(2) 0.01066(15) 0.0300(9) Uani 1 1 d .
O1 O 0.8344(3) 0.3731(2) 0.06274(18) 0.0318(9) Uani 1 1 d .
C25 C 0.9021(4) 0.6296(3) -0.1008(3) 0.0344(13) Uani 1 1 d .
F1 F 0.8088(2) 0.21359(18) 0.01120(17) 0.0501(9) Uani 1 1 d .
C8 C 1.1642(4) 0.4975(4) -0.0060(3) 0.0417(13) Uani 1 1 d .
H8A H 1.1694 0.4364 -0.0144 0.050 Uiso 1 1 calc R
C19 C 0.6362(4) 0.5412(3) -0.0137(3) 0.0317(13) Uani 1 1 d .
C6 C 1.0184(4) 0.3505(3) 0.0650(2) 0.0251(12) Uani 1 1 d .
C1 C 0.9166(4) 0.3254(3) 0.0504(2) 0.0262(12) Uani 1 1 d .
C13 C 1.1385(4) 0.4297(3) 0.1674(2) 0.0293(12) Uani 1 1 d .
C31 C 0.8575(4) 0.4428(3) -0.1030(3) 0.0328(12) Uani 1 1 d .
C14 C 1.2389(4) 0.4602(4) 0.1661(3) 0.0416(15) Uani 1 1 d .
H14A H 1.2614 0.4968 0.1312 0.050 Uiso 1 1 calc R
C4 C 1.0857(5) 0.2146(4) 0.0191(3) 0.0407(15) Uani 1 1 d .
H4A H 1.1424 0.1782 0.0078 0.049 Uiso 1 1 calc R
C32 C 0.9559(5) 0.4161(4) -0.1124(3) 0.0547(18) Uani 1 1 d .
H32A H 1.0110 0.4534 -0.0997 0.066 Uiso 1 1 calc R
C20 C 0.5308(4) 0.5630(3) -0.0215(3) 0.0357(14) Uani 1 1 d .
C30 C 0.9173(5) 0.6267(4) -0.1682(3) 0.0432(16) Uani 1 1 d .
H30A H 0.8969 0.5765 -0.1926 0.052 Uiso 1 1 calc R
C9 C 1.2125(5) 0.5564(4) -0.0471(3) 0.0508(16) Uani 1 1 d .
H9A H 1.2501 0.5358 -0.0840 0.061 Uiso 1 1 calc R
C3 C 0.9861(5) 0.1878(3) 0.0058(3) 0.0381(15) Uani 1 1 d .
H3A H 0.9735 0.1326 -0.0144 0.046 Uiso 1 1 calc R
C24 C 0.7000(4) 0.5711(3) -0.0654(2) 0.0336(12) Uani 1 1 d .
C37 C 0.6806(6) 0.3903(5) 0.1655(3) 0.0560(19) Uani 1 1 d .
H37A H 0.6504 0.3344 0.1485 0.067 Uiso 1 1 calc R
C26 C 0.9313(6) 0.7012(4) -0.0668(3) 0.068(2) Uani 1 1 d .
H26A H 0.9197 0.7046 -0.0208 0.081 Uiso 1 1 calc R
C5 C 1.1016(4) 0.2948(3) 0.0490(3) 0.0344(14) Uani 1 1 d .
H5A H 1.1698 0.3128 0.0589 0.041 Uiso 1 1 calc R
C2 C 0.9060(4) 0.2416(3) 0.0221(3) 0.0349(14) Uani 1 1 d .
C17 C 1.1763(5) 0.3546(4) 0.2679(3) 0.0490(18) Uani 1 1 d .
H17A H 1.1549 0.3177 0.3029 0.059 Uiso 1 1 calc R
C38 C 0.7714(5) 0.3971(4) 0.2002(3) 0.0497(17) Uani 1 1 d .
H38A H 0.8177 0.3471 0.2122 0.060 Uiso 1 1 calc R
C16 C 1.2741(5) 0.3851(4) 0.2663(3) 0.0553(19) Uani 1 1 d .
H16A H 1.3205 0.3701 0.3005 0.066 Uiso 1 1 calc R
C33 C 0.9771(6) 0.3349(4) -0.1405(3) 0.067(2) Uani 1 1 d .
H33A H 1.0462 0.3165 -0.1470 0.081 Uiso 1 1 calc R
C22 C 0.5577(5) 0.6404(4) -0.1216(3) 0.0473(17) Uani 1 1 d .
H22A H 0.5318 0.6736 -0.1574 0.057 Uiso 1 1 calc R
C10 C 1.2061(5) 0.6444(4) -0.0346(3) 0.0558(18) Uani 1 1 d .
H10A H 1.2383 0.6852 -0.0632 0.067 Uiso 1 1 calc R
C35 C 0.7989(6) 0.3077(4) -0.1502(3) 0.0621(19) Uani 1 1 d .
H35A H 0.7443 0.2703 -0.1636 0.074 Uiso 1 1 calc R
C41 C 0.6297(5) 0.4691(5) 0.1696(3) 0.058(2) Uani 1 1 d .
H41A H 0.5573 0.4805 0.1553 0.070 Uiso 1 1 calc R
C15 C 1.3066(5) 0.4374(4) 0.2160(3) 0.0519(17) Uani 1 1 d .
H15A H 1.3756 0.4581 0.2151 0.062 Uiso 1 1 calc R
C21 C 0.4935(5) 0.6124(4) -0.0732(3) 0.0457(16) Uani 1 1 d .
H21A H 0.4225 0.6269 -0.0749 0.055 Uiso 1 1 calc R
C29 C 0.9615(5) 0.6964(4) -0.1991(3) 0.0560(18) Uani 1 1 d .
H29A H 0.9706 0.6952 -0.2453 0.067 Uiso 1 1 calc R
C34 C 0.8975(6) 0.2826(4) -0.1582(3) 0.063(2) Uani 1 1 d .
H34A H 0.9117 0.2267 -0.1768 0.076 Uiso 1 1 calc R
C12 C 1.1033(5) 0.6146(4) 0.0599(3) 0.0469(16) Uani 1 1 d .
H12A H 1.0656 0.6357 0.0966 0.056 Uiso 1 1 calc R
C23 C 0.6614(5) 0.6196(4) -0.1178(3) 0.0429(16) Uani 1 1 d .
H23A H 0.7067 0.6387 -0.1515 0.052 Uiso 1 1 calc R
C36 C 0.7784(5) 0.3882(4) -0.1224(3) 0.0461(16) Uani 1 1 d .
H36A H 0.7091 0.4063 -0.1165 0.055 Uiso 1 1 calc R
C28 C 0.9927(6) 0.7675(4) -0.1645(4) 0.071(2) Uani 1 1 d .
H28A H 1.0245 0.8154 -0.1863 0.086 Uiso 1 1 calc R
C27 C 0.9787(7) 0.7702(4) -0.0997(4) 0.096(3) Uani 1 1 d .
H27A H 1.0014 0.8200 -0.0757 0.115 Uiso 1 1 calc R
C42 C 0.8266(9) 0.1754(5) 0.2475(5) 0.105(3) Uani 1 1 d .
H42A H 0.7703 0.2192 0.2476 0.126 Uiso 1 1 calc R
H42B H 0.8190 0.1365 0.2861 0.126 Uiso 1 1 calc R
C43 C 0.8281(11) 0.1247(8) 0.1859(5) 0.152(6) Uani 1 1 d .
H43A H 0.7792 0.0750 0.1886 0.183 Uiso 1 1 calc R
H43B H 0.8079 0.1626 0.1486 0.183 Uiso 1 1 calc R
C39 C 0.7771(5) 0.4798(4) 0.2252(3) 0.0481(16) Uani 1 1 d .
H39A H 0.8290 0.5012 0.2578 0.058 Uiso 1 1 calc R
C18 C 1.1069(5) 0.3766(4) 0.2186(3) 0.0424(16) Uani 1 1 d .
H18A H 1.0382 0.3554 0.2201 0.051 Uiso 1 1 calc R
C11 C 1.1540(5) 0.6732(4) 0.0185(4) 0.064(2) Uani 1 1 d .
H11A H 1.1519 0.7343 0.0278 0.077 Uiso 1 1 calc R
C45 C 0.9904(8) 0.1580(6) 0.2163(6) 0.129(4) Uani 1 1 d .
H45A H 1.0322 0.1274 0.2499 0.154 Uiso 1 1 calc R
H45B H 1.0376 0.1914 0.1875 0.154 Uiso 1 1 calc R
C7 C 1.1080(4) 0.5268(3) 0.0475(2) 0.0273(13) Uani 1 1 d .
O5 O 0.9213(5) 0.2154(3) 0.2468(3) 0.0893(17) Uani 1 1 d .
C44 C 0.9315(14) 0.0927(7) 0.1768(6) 0.193(9) Uani 1 1 d .
H44A H 0.9520 0.0938 0.1300 0.232 Uiso 1 1 calc R
H44B H 0.9398 0.0324 0.1942 0.232 Uiso 1 1 calc R

loop_
_atom_site_aniso_label
_atom_site_aniso_U_11
_atom_site_aniso_U_22
_atom_site_aniso_U_33
_atom_site_aniso_U_23
_atom_site_aniso_U_13
_atom_site_aniso_U_12
O3 0.0292(19) 0.0353(19) 0.0284(19) 0.0035(19) 0.0066(15) 0.000(2)
Zr1 0.0268(2) 0.0263(2) 0.0257(2) 0.0016(2) 0.0031(2) 0.0062(3)
P1 0.0264(7) 0.0223(6) 0.0283(7) -0.0009(7) -0.0007(7) -0.0006(6)
P2 0.0313(8) 0.0357(8) 0.0269(8) -0.0044(6) 0.0014(7) -0.0005(7)
Cl1 0.0724(11) 0.0276(7) 0.0456(9) -0.0025(6) 0.0055(9) 0.0131(8)
C40 0.069(5) 0.067(5) 0.043(4) 0.019(3) 0.036(4) 0.030(4)
O2 0.0264(18) 0.0234(17) 0.0284(17) -0.0015(16) 0.0013(14) 0.0046(18)
F2 0.0302(18) 0.053(2) 0.054(2) 0.0033(16) 0.0063(16) -0.0012(16)
O4 0.030(2) 0.039(2) 0.0206(19) -0.0001(15) 0.0019(16) -0.0030(16)
O1 0.021(2) 0.0266(18) 0.048(2) -0.0076(17) -0.0022(18) 0.0013(16)
C25 0.036(3) 0.037(3) 0.030(3) 0.001(3) -0.002(3) -0.009(3)
F1 0.035(2) 0.0359(17) 0.079(2) -0.0144(16) -0.0135(18) -0.0048(16)
C8 0.042(3) 0.034(3) 0.049(3) 0.001(3) 0.005(3) -0.007(3)
C19 0.028(3) 0.028(3) 0.039(3) -0.008(3) 0.000(3) -0.004(3)
C6 0.025(3) 0.024(3) 0.026(3) 0.001(2) 0.002(2) 0.007(2)
C1 0.027(3) 0.027(3) 0.025(3) 0.002(2) 0.003(2) 0.002(2)
C13 0.030(3) 0.027(3) 0.031(3) -0.007(2) 0.001(3) 0.010(3)
C31 0.036(3) 0.039(3) 0.023(3) -0.006(3) 0.007(3) -0.003(3)
C14 0.040(4) 0.042(3) 0.043(3) -0.006(3) -0.009(3) 0.007(3)
C4 0.042(4) 0.035(3) 0.045(4) -0.011(3) 0.000(3) 0.016(3)
C32 0.043(4) 0.055(4) 0.066(5) -0.022(4) -0.010(4) -0.007(3)
C20 0.036(4) 0.038(3) 0.033(3) -0.003(3) 0.008(3) -0.005(3)
C30 0.042(4) 0.052(4) 0.036(4) -0.001(3) 0.006(3) -0.014(3)
C9 0.048(4) 0.049(4) 0.055(4) 0.003(3) 0.026(4) -0.012(4)
C3 0.046(4) 0.016(3) 0.052(4) -0.008(3) -0.005(3) 0.005(3)
C24 0.031(3) 0.039(3) 0.030(3) -0.010(2) -0.002(3) -0.002(3)
C37 0.063(5) 0.065(4) 0.040(4) 0.006(3) 0.017(4) -0.025(4)
C26 0.112(7) 0.057(5) 0.034(4) -0.004(3) 0.009(4) -0.010(5)
C5 0.032(4) 0.028(3) 0.043(4) -0.004(3) -0.004(3) 0.002(3)
C2 0.033(4) 0.022(3) 0.049(4) -0.003(3) -0.005(3) -0.004(3)
C17 0.053(5) 0.054(4) 0.040(4) 0.011(3) 0.005(3) 0.025(4)
C38 0.055(5) 0.046(4) 0.048(4) 0.026(3) 0.014(4) 0.005(3)
C16 0.047(5) 0.074(5) 0.045(4) -0.015(3) -0.012(4) 0.031(4)
C33 0.059(5) 0.061(5) 0.082(6) -0.027(4) 0.019(4) 0.009(4)
C22 0.040(4) 0.066(4) 0.035(4) 0.008(3) -0.012(3) -0.002(3)
C10 0.060(5) 0.044(4) 0.063(4) 0.014(3) 0.014(4) -0.018(4)
C35 0.073(5) 0.053(4) 0.060(4) -0.017(3) 0.017(4) -0.018(4)
C41 0.036(4) 0.101(7) 0.038(4) 0.025(4) 0.011(3) 0.001(4)
C15 0.028(4) 0.070(4) 0.058(4) -0.014(4) -0.009(3) 0.000(3)
C21 0.031(4) 0.057(4) 0.049(4) 0.004(3) -0.013(3) -0.002(3)
C29 0.059(5) 0.069(5) 0.041(4) 0.012(3) -0.003(4) -0.023(4)
C34 0.085(6) 0.045(4) 0.059(5) -0.018(3) 0.035(5) -0.004(4)
C12 0.057(5) 0.034(3) 0.050(4) 0.003(3) 0.011(4) -0.002(3)
C23 0.046(4) 0.052(4) 0.031(4) 0.003(3) -0.007(3) -0.001(3)
C36 0.051(4) 0.042(3) 0.046(4) -0.010(3) 0.012(3) -0.012(3)
C28 0.093(6) 0.054(4) 0.067(5) 0.015(4) 0.004(5) -0.036(4)
C27 0.175(9) 0.050(4) 0.063(5) -0.008(5) -0.007(7) -0.038(5)
C42 0.140(11) 0.053(5) 0.121(9) 0.027(5) 0.019(7) -0.002(6)
C43 0.257(18) 0.135(11) 0.064(7) 0.000(7) -0.017(10) -0.115(11)
C39 0.052(4) 0.066(5) 0.026(3) 0.008(3) 0.006(3) -0.009(4)
C18 0.041(4) 0.046(4) 0.041(4) 0.000(3) 0.001(3) 0.012(3)
C11 0.072(5) 0.028(3) 0.091(6) 0.002(4) 0.013(5) -0.008(4)
C45 0.135(10) 0.060(6) 0.191(12) -0.023(7) 0.015(9) 0.044(6)
C7 0.025(3) 0.025(3) 0.032(3) 0.001(2) -0.005(2) -0.001(2)
O5 0.096(5) 0.059(3) 0.113(5) -0.016(3) -0.016(4) -0.001(3)
C44 0.42(3) 0.048(6) 0.116(10) -0.005(6) 0.115(14) 0.008(10)

loop_
_atom_type_symbol
_atom_type_description
_atom_type_scat_dispersion_real
_atom_type_scat_dispersion_imag
_atom_type_scat_source
C C 0.0033 0.0016 'International Tables Vol C Tables 4.2.6.8 and 6.1.1.4'
H H 0.0000 0.0000 'International Tables Vol C Tables 4.2.6.8 and 6.1.1.4'
O O 0.0106 0.0060 'International Tables Vol C Tables 4.2.6.8 and 6.1.1.4'
F F 0.0171 0.0103 'International Tables Vol C Tables 4.2.6.8 and 6.1.1.4'
P P 0.1023 0.0942 'International Tables Vol C Tables 4.2.6.8 and 6.1.1.4'
Cl Cl 0.1484 0.1585 'International Tables Vol C Tables 4.2.6.8 and 6.1.1.4'
Zr Zr -2.9673 0.5597 'International Tables Vol C Tables 4.2.6.8 and 6.1.1.4'

loop_
_geom_angle_atom_site_label_1
_geom_angle_atom_site_label_2
_geom_angle_atom_site_label_3
_geom_angle
C19 O3 Zr1 139.5(3)
O1 Zr1 O3 90.55(14)
O1 Zr1 O2 81.30(13)
O3 Zr1 O2 158.60(11)
O1 Zr1 O4 79.40(13)
O3 Zr1 O4 80.08(12)
O2 Zr1 O4 78.98(12)
O1 Zr1 C37 78.1(2)
O3 Zr1 C37 84.78(19)
O2 Zr1 C37 112.5(2)
O4 Zr1 C37 152.68(18)
O1 Zr1 Cl1 156.24(11)
O3 Zr1 Cl1 93.70(11)
O2 Zr1 Cl1 86.40(9)
O4 Zr1 Cl1 78.34(9)
C37 Zr1 Cl1 125.53(17)
O1 Zr1 C38 78.97(18)
O3 Zr1 C38 116.65(19)
O2 Zr1 C38 81.34(18)
O4 Zr1 C38 152.63(17)
C37 Zr1 C38 31.9(2)
Cl1 Zr1 C38 119.25(16)
O1 Zr1 C41 107.4(2)
O3 Zr1 C41 73.27(17)
O2 Zr1 C41 128.03(18)
O4 Zr1 C41 152.44(17)
C37 Zr1 C41 31.5(2)
Cl1 Zr1 C41 96.24(19)
C38 Zr1 C41 52.3(2)
O1 Zr1 C39 108.40(17)
O3 Zr1 C39 124.96(17)
O2 Zr1 C39 76.44(17)
O4 Zr1 C39 152.59(17)
C37 Zr1 C39 52.0(2)
Cl1 Zr1 C39 88.14(14)
C38 Zr1 C39 31.14(18)
C41 Zr1 C39 51.9(2)
O1 Zr1 C40 127.50(18)
O3 Zr1 C40 96.8(2)
O2 Zr1 C40 103.9(2)
O4 Zr1 C40 153.08(17)
C37 Zr1 C40 51.2(2)
Cl1 Zr1 C40 75.17(16)
C38 Zr1 C40 51.4(2)
C41 Zr1 C40 30.69(19)
C39 Zr1 C40 31.28(18)
O2 P1 C6 111.4(2)
O2 P1 C7 111.6(2)
C6 P1 C7 111.4(2)
O2 P1 C13 109.6(2)
C6 P1 C13 106.2(2)
C7 P1 C13 106.5(2)
O4 P2 C25 110.4(2)
O4 P2 C24 112.4(2)
C25 P2 C24 106.0(3)
O4 P2 C31 110.3(2)
C25 P2 C31 108.0(2)
C24 P2 C31 109.5(2)
C41 C40 C39 109.0(6)
C41 C40 Zr1 73.4(4)
C39 C40 Zr1 73.3(3)
C41 C40 H40A 125.3
C39 C40 H40A 125.3
Zr1 C40 H40A 125.3
P1 O2 Zr1 131.66(18)
P2 O4 Zr1 132.2(2)
C1 O1 Zr1 141.5(3)
C26 C25 C30 119.6(5)
C26 C25 P2 119.5(5)
C30 C25 P2 120.7(4)
C9 C8 C7 120.6(5)
C9 C8 H8A 119.7
C7 C8 H8A 119.7
O3 C19 C24 125.9(5)
O3 C19 C20 120.2(5)
C24 C19 C20 114.0(5)
C1 C6 C5 120.4(4)
C1 C6 P1 121.4(4)
C5 C6 P1 118.2(4)
O1 C1 C2 120.1(5)
O1 C1 C6 124.8(4)
C2 C1 C6 115.1(5)
C18 C13 C14 119.4(5)
C18 C13 P1 117.5(4)
C14 C13 P1 123.1(4)
C32 C31 C36 118.8(5)
C32 C31 P2 119.1(4)
C36 C31 P2 121.9(4)
C13 C14 C15 119.9(6)
C13 C14 H14A 120.0
C15 C14 H14A 120.0
C5 C4 C3 119.1(5)
C5 C4 H4A 120.4
C3 C4 H4A 120.4
C31 C32 C33 120.8(6)
C31 C32 H32A 119.6
C33 C32 H32A 119.6
F2 C20 C21 119.6(5)
F2 C20 C19 116.9(5)
C21 C20 C19 123.5(5)
C29 C30 C25 119.5(6)
C29 C30 H30A 120.3
C25 C30 H30A 120.3
C10 C9 C8 119.8(6)
C10 C9 H9A 120.1
C8 C9 H9A 120.1
C2 C3 C4 119.2(5)
C2 C3 H3A 120.4
C4 C3 H3A 120.4
C23 C24 C19 122.1(5)
C23 C24 P2 121.7(4)
C19 C24 P2 116.2(4)
C41 C37 C38 108.4(6)
C41 C37 Zr1 75.9(4)
C38 C37 Zr1 74.6(3)
C41 C37 H37A 125.3
C38 C37 H37A 125.3
Zr1 C37 H37A 125.3
C25 C26 C27 119.3(6)
C25 C26 H26A 120.4
C27 C26 H26A 120.4
C4 C5 C6 121.3(5)
C4 C5 H5A 119.3
C6 C5 H5A 119.3
F1 C2 C3 118.8(5)
F1 C2 C1 116.4(5)
C3 C2 C1 124.7(5)
C16 C17 C18 120.5(6)
C16 C17 H17A 119.7
C18 C17 H17A 119.7
C39 C38 C37 107.9(6)
C39 C38 Zr1 75.7(3)
C37 C38 Zr1 73.6(3)
C39 C38 H38A 125.6
C37 C38 H38A 125.6
Zr1 C38 H38A 125.6
C17 C16 C15 120.6(6)
C17 C16 H16A 119.7
C15 C16 H16A 119.7
C34 C33 C32 118.8(7)
C34 C33 H33A 120.6
C32 C33 H33A 120.6
C21 C22 C23 118.9(6)
C21 C22 H22A 120.5
C23 C22 H22A 120.5
C11 C10 C9 120.0(6)
C11 C10 H10A 120.0
C9 C10 H10A 120.0
C34 C35 C36 119.1(7)
C34 C35 H35A 120.5
C36 C35 H35A 120.5
C40 C41 C37 107.3(6)
C40 C41 Zr1 75.9(4)
C37 C41 Zr1 72.6(4)
C40 C41 H41A 125.9
C37 C41 H41A 125.9
Zr1 C41 H41A 125.9
C16 C15 C14 120.0(6)
C16 C15 H15A 120.0
C14 C15 H15A 120.0
C22 C21 C20 120.6(6)
C22 C21 H21A 119.7
C20 C21 H21A 119.7
C28 C29 C30 120.6(6)
C28 C29 H29A 119.7
C30 C29 H29A 119.7
C35 C34 C33 121.8(6)
C35 C34 H34A 119.1
C33 C34 H34A 119.1
C7 C12 C11 119.7(6)
C7 C12 H12A 120.2
C11 C12 H12A 120.2
C22 C23 C24 120.9(6)
C22 C23 H23A 119.5
C24 C23 H23A 119.5
C35 C36 C31 120.7(6)
C35 C36 H36A 119.6
C31 C36 H36A 119.6
C27 C28 C29 120.0(6)
C27 C28 H28A 120.0
C29 C28 H28A 120.0
C28 C27 C26 121.0(7)
C28 C27 H27A 119.5
C26 C27 H27A 119.5
O5 C42 C43 102.2(9)
O5 C42 H42A 111.3
C43 C42 H42A 111.3
O5 C42 H42B 111.3
C43 C42 H42B 111.3
H42A C42 H42B 109.2
C44 C43 C42 107.4(12)
C44 C43 H43A 110.2
C42 C43 H43A 110.2
C44 C43 H43B 110.2
C42 C43 H43B 110.2
H43A C43 H43B 108.5
C38 C39 C40 107.4(6)
C38 C39 Zr1 73.1(3)
C40 C39 Zr1 75.5(3)
C38 C39 H39A 125.8
C40 C39 H39A 125.8
Zr1 C39 H39A 125.8
C13 C18 C17 119.6(6)
C13 C18 H18A 120.2
C17 C18 H18A 120.2
C10 C11 C12 120.9(6)
C10 C11 H11A 119.6
C12 C11 H11A 119.6
O5 C45 C44 109.1(10)
O5 C45 H45A 109.9
C44 C45 H45A 109.9
O5 C45 H45B 109.9
C44 C45 H45B 109.9
H45A C45 H45B 108.3
C12 C7 C8 119.1(5)
C12 C7 P1 118.6(4)
C8 C7 P1 122.2(4)
C42 O5 C45 107.6(7)
C43 C44 C45 100.5(9)
C43 C44 H44A 111.7
C45 C44 H44A 111.7
C43 C44 H44B 111.7
C45 C44 H44B 111.7
H44A C44 H44B 109.4

loop_
_geom_bond_atom_site_label_1
_geom_bond_atom_site_label_2
_geom_bond_distance
O3 C19 1.269(6)
O3 Zr1 2.088(3)
Zr1 O1 2.076(3)
Zr1 O2 2.173(3)
Zr1 O4 2.198(3)
Zr1 C37 2.507(6)
Zr1 Cl1 2.5180(13)
Zr1 C38 2.520(5)
Zr1 C41 2.548(6)
Zr1 C39 2.552(5)
Zr1 C40 2.580(5)
P1 O2 1.517(3)
P1 C6 1.780(5)
P1 C7 1.791(5)
P1 C13 1.810(5)
P2 O4 1.510(3)
P2 C25 1.794(5)
P2 C24 1.795(6)
P2 C31 1.797(5)
C40 C41 1.357(9)
C40 C39 1.384(8)
C40 H40A 1.0000
F2 C20 1.361(6)
O1 C1 1.317(6)
C25 C26 1.347(7)
C25 C30 1.389(8)
F1 C2 1.353(6)
C8 C9 1.378(7)
C8 C7 1.385(7)
C8 H8A 0.9500
C19 C24 1.416(7)
C19 C20 1.418(7)
C6 C1 1.410(7)
C6 C5 1.413(7)
C1 C2 1.407(7)
C13 C18 1.383(7)
C13 C14 1.386(7)
C31 C32 1.355(7)
C31 C36 1.380(7)
C14 C15 1.389(7)
C14 H14A 0.9500
C4 C5 1.381(7)
C4 C3 1.384(7)
C4 H4A 0.9500
C32 C33 1.390(8)
C32 H32A 0.9500
C20 C21 1.382(7)
C30 C29 1.363(8)
C30 H30A 0.9500
C9 C10 1.368(8)
C9 H9A 0.9500
C3 C2 1.366(7)
C3 H3A 0.9500
C24 C23 1.393(7)
C37 C41 1.374(9)
C37 C38 1.380(9)
C37 H37A 1.0000
C26 C27 1.391(9)
C26 H26A 0.9500
C5 H5A 0.9500
C17 C16 1.354(9)
C17 C18 1.392(8)
C17 H17A 0.9500
C38 C39 1.362(8)
C38 H38A 1.0000
C16 C15 1.365(8)
C16 H16A 0.9500
C33 C34 1.355(9)
C33 H33A 0.9500
C22 C21 1.360(8)
C22 C23 1.386(8)
C22 H22A 0.9500
C10 C11 1.349(9)
C10 H10A 0.9500
C35 C34 1.347(9)
C35 C36 1.378(8)
C35 H35A 0.9500
C41 H41A 1.0000
C15 H15A 0.9500
C21 H21A 0.9500
C29 C28 1.354(9)
C29 H29A 0.9500
C34 H34A 0.9500
C12 C7 1.362(7)
C12 C11 1.395(8)
C12 H12A 0.9500
C23 H23A 0.9500
C36 H36A 0.9500
C28 C27 1.334(10)
C28 H28A 0.9500
C27 H27A 0.9500
C42 O5 1.374(10)
C42 C43 1.475(13)
C42 H42A 0.9900
C42 H42B 0.9900
C43 C44 1.442(17)
C43 H43A 0.9900
C43 H43B 0.9900
C39 H39A 1.0000
C18 H18A 0.9500
C11 H11A 0.9500
C45 O5 1.398(9)
C45 C44 1.493(16)
C45 H45A 0.9900
C45 H45B 0.9900
C44 H44A 0.9900
C44 H44B 0.9900
